data_2015008
loop_
_publ_author_name
'Fernando Casta\~neda'
'Christian Aliaga'
'Clifford A. Bunton'
'Mar\'ia Teresa Garland'
'Ricardo Baggio'

_publ_section_title
;
 3-(Triphenylphosphoranylidene)pentane-2,4-dione and diethyl
 2-(triphenylphosphoranylidene)malonate
;
_journal_coeditor_code GG1259
_journal_issue 8
_journal_name_full 'Acta Crystallographica Section C'
_journal_page_first o496
_journal_page_last o499
_journal_paper_doi 10.1107/S0108270105015064
_journal_volume 61
_journal_year 2005
_chemical_formula_iupac 'C25 H25 O4 P'
_chemical_formula_moiety 'C25 H25 O4 P'
_chemical_formula_sum 'C25 H25 O4 P'
_chemical_formula_weight 420.42
_chemical_name_systematic
;
diethyl 2-(triphenylphosphoranylidene)malonate
;
_space_group_IT_number 14
_symmetry_cell_setting monoclinic
_symmetry_space_group_name_Hall '-P 2ybc'
_symmetry_space_group_name_H-M 'P 1 21/c 1'
_atom_sites_solution_hydrogens difmap
_atom_sites_solution_primary direct
_atom_sites_solution_secondary difmap
_audit_creation_method SHELXL
_cell_angle_alpha 90.00
_cell_angle_beta 90.12(2)
_cell_angle_gamma 90.00
_cell_formula_units_Z 4
_cell_length_a 12.572(14)
_cell_length_b 9.022(12)
_cell_length_c 19.52(2)
_cell_measurement_reflns_used 25
_cell_measurement_temperature 295(2)
_cell_measurement_theta_max 12.5
_cell_measurement_theta_min 7.5
_cell_volume 2214(4)
_computing_cell_refinement P3/P4-PC
_computing_data_collection 'P3/P4-PC (Siemens, 1991)'
_computing_data_reduction 'XDISK in SHELXTL/PC (Sheldrick, 1991)'
_computing_molecular_graphics 'SHELXTL/PC (Sheldrick, 1994)'
_computing_publication_material SHELXL97
_computing_structure_refinement SHELXL97
_computing_structure_solution 'SHELXS97 (Sheldrick, 1997)'
_diffrn_ambient_temperature 295(2)
_diffrn_measured_fraction_theta_full 0.988
_diffrn_measured_fraction_theta_max 0.988
_diffrn_measurement_device 'Siemens R3m'
_diffrn_measurement_method \w/2\q
_diffrn_radiation_monochromator graphite
_diffrn_radiation_source 'fine-focus sealed tube'
_diffrn_radiation_type MoK\a
_diffrn_radiation_wavelength 0.71073
_diffrn_reflns_av_R_equivalents 0.027
_diffrn_reflns_av_sigmaI/netI 0.0256
_diffrn_reflns_limit_h_max 14
_diffrn_reflns_limit_h_min 0
_diffrn_reflns_limit_k_max 0
_diffrn_reflns_limit_k_min -10
_diffrn_reflns_limit_l_max 23
_diffrn_reflns_limit_l_min -23
_diffrn_reflns_number 4069
_diffrn_reflns_theta_full 25.06
_diffrn_reflns_theta_max 25.06
_diffrn_reflns_theta_min 1.62
_diffrn_standards_decay_% 1.8
_diffrn_standards_interval_count 98
_diffrn_standards_number 2
_exptl_absorpt_coefficient_mu 0.152
_exptl_absorpt_correction_type none
_exptl_crystal_colour colorless
_exptl_crystal_density_diffrn 1.261
_exptl_crystal_density_method 'not measured'
_exptl_crystal_description 'rectangular prism'
_exptl_crystal_F_000 888
_exptl_crystal_size_max 0.35
_exptl_crystal_size_mid 0.20
_exptl_crystal_size_min 0.15
_refine_diff_density_max 0.43
_refine_diff_density_min -0.22
_refine_ls_extinction_coef 0.0202(15)
_refine_ls_extinction_expression Fc^*^=kFc[1+0.001xFc^2^\l^3^/sin(2\q)]^-1/4^
_refine_ls_extinction_method SHELXL97
_refine_ls_goodness_of_fit_ref 1.098
_refine_ls_hydrogen_treatment constr
_refine_ls_matrix_type full
_refine_ls_number_parameters 272
_refine_ls_number_reflns 3880
_refine_ls_number_restraints 0
_refine_ls_restrained_S_all 1.098
_refine_ls_R_factor_all 0.0610
_refine_ls_R_factor_gt 0.0467
_refine_ls_shift/su_max 0.003
_refine_ls_shift/su_mean 0.001
_refine_ls_structure_factor_coef Fsqd
_refine_ls_weighting_details 'w=1/[\s^2^(Fo^2^)+(0.059P)^2^+1.0148P] where P=(Fo^2^+2Fc^2^)/3'
_refine_ls_weighting_scheme calc
_refine_ls_wR_factor_gt 0.1194
_refine_ls_wR_factor_ref 0.1287
_reflns_number_gt 3138
_reflns_number_total 3880
_reflns_threshold_expression I>2\s(I)
_cod_data_source_file gg1259.cif
_cod_data_source_block II
_cod_original_sg_symbol_Hall '-P 2ybc '
_cod_original_sg_symbol_H-M 'P 21/c'
_cod_database_code 2015008

loop_
_symmetry_equiv_pos_as_xyz
'x, y, z'
'-x, y+1/2, -z+1/2'
'-x, -y, -z'
'x, -y-1/2, z-1/2'

loop_
_atom_site_label
_atom_site_fract_x
_atom_site_fract_y
_atom_site_fract_z
_atom_site_U_iso_or_equiv
_atom_site_adp_type
_atom_site_calc_flag
_atom_site_refinement_flags
_atom_site_occupancy
_atom_site_disorder_assembly
_atom_site_disorder_group
_atom_site_type_symbol
P1 0.28278(4) 0.23787(6) 0.08714(3) 0.03604(19) Uani d . 1 . . P
O1 0.40889(15) 0.4986(2) 0.14144(9) 0.0605(5) Uani d U 1 . . O
O2 0.32989(18) 0.4985(2) 0.24457(9) 0.0771(6) Uani d . 1 . . O
O3 0.08152(12) 0.26462(18) 0.14410(8) 0.0482(4) Uani d . 1 . . O
O4 0.11500(16) 0.4132(2) 0.23439(10) 0.0740(6) Uani d . 1 . . O
C1 0.25214(18) 0.3599(2) 0.15379(11) 0.0402(5) Uani d . 1 . . C
C2 0.3306(2) 0.4563(3) 0.18550(12) 0.0497(6) Uani d . 1 . . C
C3 0.5072(3) 0.5619(4) 0.17161(18) 0.0800(9) Uani d U 1 . . C
H3A 0.5203 0.5168 0.2159 0.096 Uiso calc R 1 . . H
H3B 0.5671 0.5394 0.1422 0.096 Uiso calc R 1 . . H
C4 0.4980(3) 0.7229(4) 0.1797(2) 0.0944(11) Uani d . 1 . . C
H4A 0.5625 0.7613 0.1993 0.142 Uiso calc R 1 . . H
H4B 0.4394 0.7452 0.2094 0.142 Uiso calc R 1 . . H
H4C 0.4861 0.7678 0.1358 0.142 Uiso calc R 1 . . H
C5 0.14746(19) 0.3514(3) 0.18333(11) 0.0451(6) Uani d . 1 . . C
C6 -0.0166(2) 0.2190(4) 0.17536(15) 0.0691(8) Uani d . 1 . . C
H6A -0.0587 0.3056 0.1869 0.083 Uiso calc R 1 . . H
H6B -0.0017 0.1651 0.2173 0.083 Uiso calc R 1 . . H
C7 -0.0765(2) 0.1240(4) 0.12803(19) 0.0892(11) Uani d . 1 . . C
H7A -0.1420 0.0942 0.1491 0.134 Uiso calc R 1 . . H
H7B -0.0351 0.0378 0.1172 0.134 Uiso calc R 1 . . H
H7C -0.0917 0.1780 0.0867 0.134 Uiso calc R 1 . . H
C11 0.23707(19) 0.0525(3) 0.11073(12) 0.0480(6) Uani d . 1 . . C
C21 0.2530(2) 0.0054(3) 0.17789(15) 0.0645(8) Uani d . 1 . . C
H21 0.2865 0.0674 0.2093 0.077 Uiso calc R 1 . . H
C31 0.2184(3) -0.1356(4) 0.1979(2) 0.0878(12) Uani d . 1 . . C
H31 0.2302 -0.1680 0.2425 0.105 Uiso calc R 1 . . H
C41 0.1674(3) -0.2260(3) 0.1521(2) 0.0973(14) Uani d . 1 . . C
H41 0.1443 -0.3194 0.1657 0.117 Uiso calc R 1 . . H
C51 0.1504(3) -0.1793(4) 0.0865(2) 0.1018(14) Uani d . 1 . . C
H51 0.1156 -0.2413 0.0556 0.122 Uiso calc R 1 . . H
C61 0.1846(3) -0.0396(3) 0.06506(16) 0.0738(9) Uani d . 1 . . C
H61 0.1723 -0.0085 0.0203 0.089 Uiso calc R 1 . . H
C12 0.22621(17) 0.2862(2) 0.00423(11) 0.0390(5) Uani d . 1 . . C
C22 0.2505(2) 0.2050(3) -0.05516(12) 0.0513(6) Uani d . 1 . . C
H22 0.2972 0.1253 -0.0526 0.062 Uiso calc R 1 . . H
C32 0.2052(2) 0.2430(3) -0.11772(13) 0.0637(8) Uani d . 1 . . C
H32 0.2206 0.1880 -0.1567 0.076 Uiso calc R 1 . . H
C42 0.1374(2) 0.3626(4) -0.12168(14) 0.0702(9) Uani d . 1 . . C
H42 0.1074 0.3886 -0.1636 0.084 Uiso calc R 1 . . H
C52 0.1137(2) 0.4444(4) -0.06362(15) 0.0670(8) Uani d . 1 . . C
H52 0.0678 0.5250 -0.0668 0.080 Uiso calc R 1 . . H
C62 0.15799(19) 0.4070(3) -0.00085(12) 0.0490(6) Uani d . 1 . . C
H62 0.1420 0.4627 0.0379 0.059 Uiso calc R 1 . . H
C13 0.42517(18) 0.2246(2) 0.07359(11) 0.0415(5) Uani d . 1 . . C
C23 0.47419(19) 0.3002(3) 0.01996(13) 0.0560(7) Uani d . 1 . . C
H23 0.4329 0.3523 -0.0114 0.067 Uiso calc R 1 . . H
C33 0.5831(2) 0.2986(4) 0.01300(14) 0.0667(8) Uani d . 1 . . C
H33 0.6148 0.3483 -0.0233 0.080 Uiso calc R 1 . . H
C43 0.6452(2) 0.2234(4) 0.05986(14) 0.0654(8) Uani d . 1 . . C
H43 0.7188 0.2231 0.0552 0.078 Uiso calc R 1 . . H
C53 0.5985(2) 0.1489(3) 0.11338(14) 0.0654(8) Uani d . 1 . . C
H53 0.6405 0.0994 0.1453 0.079 Uiso calc R 1 . . H
C63 0.4889(2) 0.1475(3) 0.11966(12) 0.0539(6) Uani d . 1 . . C
H63 0.4575 0.0945 0.1551 0.065 Uiso calc R 1 . . H

loop_
_atom_site_aniso_label
_atom_site_aniso_U_11
_atom_site_aniso_U_22
_atom_site_aniso_U_33
_atom_site_aniso_U_12
_atom_site_aniso_U_13
_atom_site_aniso_U_23
P1 0.0417(3) 0.0315(3) 0.0349(3) -0.0003(2) 0.0024(2) 0.0019(2)
O1 0.0688(11) 0.0599(11) 0.0528(10) -0.0242(9) 0.0006(8) -0.0031(9)
O2 0.1037(16) 0.0869(15) 0.0405(10) -0.0356(13) -0.0072(10) -0.0102(10)
O3 0.0432(9) 0.0550(10) 0.0464(9) -0.0047(8) 0.0061(7) -0.0064(8)
O4 0.0808(14) 0.0834(14) 0.0577(11) -0.0053(11) 0.0214(10) -0.0272(11)
C1 0.0477(13) 0.0381(12) 0.0349(11) -0.0021(10) -0.0017(9) -0.0013(9)
C2 0.0674(16) 0.0436(13) 0.0379(13) -0.0069(12) -0.0079(11) 0.0015(10)
C3 0.0791(19) 0.080(2) 0.081(2) -0.0296(17) -0.0041(15) -0.0161(17)
C4 0.098(3) 0.079(2) 0.107(3) -0.021(2) 0.008(2) -0.018(2)
C5 0.0560(14) 0.0422(13) 0.0371(12) 0.0033(11) 0.0038(10) -0.0005(10)
C6 0.0541(16) 0.087(2) 0.0662(18) -0.0107(15) 0.0133(13) 0.0106(16)
C7 0.0614(19) 0.102(3) 0.104(3) -0.0271(19) -0.0111(18) 0.019(2)
C11 0.0524(14) 0.0346(12) 0.0572(14) 0.0032(10) 0.0202(11) 0.0052(11)
C21 0.0569(16) 0.0626(17) 0.0739(18) 0.0000(14) 0.0100(13) 0.0274(15)
C31 0.073(2) 0.074(2) 0.116(3) 0.0150(18) 0.036(2) 0.054(2)
C41 0.113(3) 0.0350(16) 0.144(4) 0.0023(18) 0.071(3) 0.014(2)
C51 0.146(4) 0.0480(18) 0.112(3) -0.035(2) 0.063(3) -0.0222(19)
C61 0.107(2) 0.0421(15) 0.0720(19) -0.0198(15) 0.0313(17) -0.0116(14)
C12 0.0431(12) 0.0370(11) 0.0368(11) -0.0053(9) -0.0008(9) 0.0002(9)
C22 0.0636(16) 0.0459(13) 0.0446(13) -0.0043(12) 0.0050(11) -0.0049(11)
C32 0.0789(19) 0.0735(19) 0.0388(14) -0.0228(16) -0.0001(12) -0.0062(13)
C42 0.0677(19) 0.097(2) 0.0456(15) -0.0143(17) -0.0134(13) 0.0141(16)
C52 0.0599(17) 0.076(2) 0.0648(18) 0.0116(15) -0.0065(13) 0.0189(15)
C62 0.0522(14) 0.0484(14) 0.0464(13) 0.0044(11) 0.0007(11) 0.0046(11)
C13 0.0444(12) 0.0409(12) 0.0391(12) 0.0042(10) 0.0027(9) 0.0049(9)
C23 0.0472(14) 0.0700(17) 0.0508(14) 0.0038(13) 0.0008(11) 0.0244(13)
C33 0.0522(15) 0.089(2) 0.0584(16) 0.0015(15) 0.0114(12) 0.0263(15)
C43 0.0436(14) 0.091(2) 0.0612(16) 0.0120(14) 0.0073(12) 0.0124(16)
C53 0.0568(16) 0.082(2) 0.0580(16) 0.0215(15) 0.0005(13) 0.0223(15)
C63 0.0548(15) 0.0609(16) 0.0459(13) 0.0097(12) 0.0080(11) 0.0175(12)

loop_
_atom_type_symbol
_atom_type_description
_atom_type_scat_dispersion_real
_atom_type_scat_dispersion_imag
_atom_type_scat_source
C C 0.0033 0.0016 'International Tables Vol C Tables 4.2.6.8 and 6.1.1.4'
H H 0.0000 0.0000 'International Tables Vol C Tables 4.2.6.8 and 6.1.1.4'
O O 0.0106 0.0060 'International Tables Vol C Tables 4.2.6.8 and 6.1.1.4'
P P 0.1023 0.0942 'International Tables Vol C Tables 4.2.6.8 and 6.1.1.4'

loop_
_geom_angle_atom_site_label_1
_geom_angle_atom_site_label_2
_geom_angle_atom_site_label_3
_geom_angle
_geom_angle_publ_flag
C1 P1 C11 108.60(15) y
C1 P1 C12 115.14(16) y
C1 P1 C13 111.66(11) y
C11 P1 C12 108.71(12) y
C11 P1 C13 106.69(11) y
C12 P1 C13 105.68(13) y
C2 O1 C3 117.4(2) y
C5 O3 C6 116.4(2) y
P1 C1 C2 122.95(19) y
P1 C1 C5 117.87(17) y
C2 C1 C5 118.8(2) y
O1 C2 O2 121.2(2) ?
O1 C2 C1 112.9(2) ?
O2 C2 C1 125.9(2) ?
C4 C3 O1 111.0(3) ?
C4 C3 H3A 109.4 ?
O1 C3 H3A 109.4 ?
C4 C3 H3B 109.4 ?
O1 C3 H3B 109.4 ?
H3A C3 H3B 108.0 ?
C3 C4 H4A 109.5 ?
C3 C4 H4B 109.5 ?
H4A C4 H4B 109.5 ?
C3 C4 H4C 109.5 ?
H4A C4 H4C 109.5 ?
H4B C4 H4C 109.5 ?
O4 C5 O3 121.1(2) ?
O4 C5 C1 127.8(2) ?
O3 C5 C1 111.0(2) ?
O3 C6 C7 109.9(3) ?
O3 C6 H6A 109.7 ?
C7 C6 H6A 109.7 ?
O3 C6 H6B 109.7 ?
C7 C6 H6B 109.7 ?
H6A C6 H6B 108.2 ?
C6 C7 H7A 109.5 ?
C6 C7 H7B 109.5 ?
H7A C7 H7B 109.5 ?
C6 C7 H7C 109.5 ?
H7A C7 H7C 109.5 ?
H7B C7 H7C 109.5 ?
C61 C11 C21 119.4(3) ?
C61 C11 P1 122.4(2) ?
C21 C11 P1 118.1(2) ?
C11 C21 C31 119.7(3) ?
C11 C21 H21 120.2 ?
C31 C21 H21 120.2 ?
C41 C31 C21 120.3(4) ?
C41 C31 H31 119.8 ?
C21 C31 H31 119.8 ?
C51 C41 C31 120.1(3) ?
C51 C41 H41 120.0 ?
C31 C41 H41 120.0 ?
C41 C51 C61 120.8(4) ?
C41 C51 H51 119.6 ?
C61 C51 H51 119.6 ?
C11 C61 C51 119.7(3) ?
C11 C61 H61 120.1 ?
C51 C61 H61 120.1 ?
C62 C12 C22 119.0(2) ?
C62 C12 P1 119.42(18) ?
C22 C12 P1 121.6(2) ?
C32 C22 C12 120.5(3) ?
C32 C22 H22 119.8 ?
C12 C22 H22 119.8 ?
C42 C32 C22 119.7(3) ?
C42 C32 H32 120.2 ?
C22 C32 H32 120.2 ?
C32 C42 C52 120.4(3) ?
C32 C42 H42 119.8 ?
C52 C42 H42 119.8 ?
C42 C52 C62 120.4(3) ?
C42 C52 H52 119.8 ?
C62 C52 H52 119.8 ?
C52 C62 C12 120.1(2) ?
C52 C62 H62 120.0 ?
C12 C62 H62 120.0 ?
C63 C13 C23 118.4(2) ?
C63 C13 P1 120.42(19) ?
C23 C13 P1 120.99(17) ?
C33 C23 C13 120.7(2) ?
C33 C23 H23 119.7 ?
C13 C23 H23 119.7 ?
C23 C33 C43 120.1(3) ?
C23 C33 H33 120.0 ?
C43 C33 H33 120.0 ?
C53 C43 C33 120.2(3) ?
C53 C43 H43 119.9 ?
C33 C43 H43 119.9 ?
C43 C53 C63 119.9(2) ?
C43 C53 H53 120.1 ?
C63 C53 H53 120.1 ?
C53 C63 C13 120.7(2) ?
C53 C63 H63 119.6 ?
C13 C63 H63 119.6 ?

loop_
_geom_bond_atom_site_label_1
_geom_bond_atom_site_label_2
_geom_bond_site_symmetry_2
_geom_bond_distance
_geom_bond_publ_flag
P1 C1 . 1.748(3) y
P1 C11 . 1.828(3) y
P1 C12 . 1.819(4) y
P1 C13 . 1.814(3) y
O1 C2 . 1.363(3) y
O1 C3 . 1.482(4) y
O2 C2 . 1.214(4) y
O3 C5 . 1.372(3) y
O3 C6 . 1.438(3) y
O4 C5 . 1.214(3) y
C1 C2 . 1.453(3) y
C1 C5 . 1.440(4) y
C3 C4 . 1.466(5) y
C3 H3A . 0.9700 ?
C3 H3B . 0.9700 ?
C4 H4A . 0.9600 ?
C4 H4B . 0.9600 ?
C4 H4C . 0.9600 ?
C6 C7 . 1.467(5) ?
C6 H6A . 0.9700 ?
C6 H6B . 0.9700 ?
C7 H7A . 0.9600 ?
C7 H7B . 0.9600 ?
C7 H7C . 0.9600 ?
C11 C61 . 1.384(4) ?
C11 C21 . 1.392(5) ?
C21 C31 . 1.400(4) ?
C21 H21 . 0.9300 ?
C31 C41 . 1.369(6) ?
C31 H31 . 0.9300 ?
C41 C51 . 1.364(6) ?
C41 H41 . 0.9300 ?
C51 C61 . 1.396(4) ?
C51 H51 . 0.9300 ?
C61 H61 . 0.9300 ?
C12 C62 . 1.390(3) ?
C12 C22 . 1.405(4) ?
C22 C32 . 1.389(4) ?
C22 H22 . 0.9300 ?
C32 C42 . 1.377(5) ?
C32 H32 . 0.9300 ?
C42 C52 . 1.386(5) ?
C42 H42 . 0.9300 ?
C52 C62 . 1.386(4) ?
C52 H52 . 0.9300 ?
C62 H62 . 0.9300 ?
C13 C63 . 1.389(4) ?
C13 C23 . 1.394(4) ?
C23 C33 . 1.376(4) ?
C23 H23 . 0.9300 ?
C33 C43 . 1.380(4) ?
C33 H33 . 0.9300 ?
C43 C53 . 1.375(4) ?
C43 H43 . 0.9300 ?
C53 C63 . 1.384(4) ?
C53 H53 . 0.9300 ?
C63 H63 . 0.9300 ?

loop_
_geom_hbond_atom_site_label_D
_geom_hbond_atom_site_label_H
_geom_hbond_atom_site_label_A
_geom_hbond_site_symmetry_A
_geom_hbond_distance_DH
_geom_hbond_distance_HA
_geom_hbond_distance_DA
_geom_hbond_angle_DHA
C53 H53 O2 2_645 0.93 2.36 3.213(6) 152

loop_
_geom_torsion_atom_site_label_1
_geom_torsion_atom_site_label_2
_geom_torsion_atom_site_label_3
_geom_torsion_atom_site_label_4
_geom_torsion
_geom_torsion_publ_flag
P1 C1 C2 O2 -149.8(2) y
P1 C1 C5 O4 170.8(2) y
O4 C5 C1 C2 -2.3(4) ?
C5 C1 C2 O2 22.9(4) ?

loop_
_cod_related_entry_id
_cod_related_entry_database
_cod_related_entry_code
1 ChemSpider 309044
